data_1550464
loop_
_publ_author_name
'Gake, T.'
'Matsushita, S.'
'Arai, M.'
'Obata, K.'

_publ_section_title
;
 Electronic structures and optical properties of CuMgVO4 and AgMgVO4: a
 first-principles study
;
_journal_name_full 'Journal of the Ceramic Society of Japan'
_journal_page_first 50
_journal_page_last 55
_journal_volume 127
_journal_year 2019
_chemical_formula_sum 'Ag Mg O5 V'
_chemical_name_common AgMgVO4
_space_group_IT_number 62
_space_group_name_H-M_alt 'P n m a'
_symmetry_space_group_name_Hall '-P 2ac 2n'
_symmetry_space_group_name_H-M 'P n m a'
_cell_angle_alpha 90
_cell_angle_beta 90
_cell_angle_gamma 90
_cell_formula_units_Z 4
_cell_length_a 9.53140
_cell_length_b 6.76960
_cell_length_c 5.36180
_cell_volume 345.964
_cod_data_source_file AgMgVO4.cif
_cod_data_source_block AgMgVO4
_cod_original_formula_sum 'Ag Mg V O5'
_cod_database_code 1550464

loop_
_space_group_symop_operation_xyz
'x, y, z'
'-x, -y, -z'
'-x+1/2, -y, z+1/2'
'x+1/2, y, -z+1/2'
'-x, y+1/2, -z'
'x, -y+1/2, z'
'x+1/2, -y+1/2, -z+1/2'
'-x+1/2, y+1/2, z+1/2'

loop_
_atom_site_label
_atom_site_occupancy
_atom_site_fract_x
_atom_site_fract_y
_atom_site_fract_z
_atom_site_adp_type
_atom_site_B_iso_or_equiv
_atom_site_type_symbol
Ag 1.0 0.151900 0.750000 0.498600 Biso 1.000000 Ag
Mg 1.0 0.500000 0.000000 0.500000 Biso 1.000000 Mg
V 1.0 0.178400 0.250000 0.524100 Biso 1.000000 V
O1 1.0 0.365300 0.250000 0.560400 Biso 1.000000 O
O2 1.0 0.115900 0.250000 0.215200 Biso 1.000000 O
O3 1.0 0.114500 0.448700 0.683800 Biso 1.000000 O
